data_4066698
loop_
_publ_author_name
'Sternberg, Michelle'
'Suresh, Cherumuttathu H.'
'Mohr, Fabian'

_publ_section_title
;
 2-Thia-1,3,5-triaza-7-phosphaadamantane-2,2-dioxide Revisited:
 Computational and Experimental Studies of a Neglected Phosphine
;
_journal_issue 17
_journal_name_full Organometallics
_journal_page_first 3922
_journal_paper_doi 10.1021/om100579e
_journal_volume 29
_journal_year 2010
_chemical_formula_sum 'C20 H38 Cl2 N6 O5 P2 Rh S2'
_chemical_formula_weight 742.43
_space_group_IT_number 14
_symmetry_cell_setting monoclinic
_symmetry_space_group_name_Hall '-P 2yn'
_symmetry_space_group_name_H-M 'P 1 21/n 1'
_atom_sites_solution_hydrogens geom
_atom_sites_solution_primary direct
_atom_sites_solution_secondary difmap
_audit_creation_method SHELXL-97
_cell_angle_alpha 90.00
_cell_angle_beta 92.357(3)
_cell_angle_gamma 90.00
_cell_formula_units_Z 4
_cell_length_a 9.6662(3)
_cell_length_b 12.8410(3)
_cell_length_c 22.4541(6)
_cell_measurement_reflns_used 6782
_cell_measurement_temperature 150
_cell_measurement_theta_max 29.46
_cell_measurement_theta_min 3.146
_cell_volume 2784.73(13)
_computing_cell_refinement
;
 CrysAlisPro, Oxford Diffraction Ltd.,
 Version 1.171.33.55 (release 05-01-2010 CrysAlis171 .NET)
 (compiled Jan 5 2010,16:28:46)
;
_computing_data_collection
;
 CrysAlisPro, Oxford Diffraction Ltd.,
 Version 1.171.33.55 (release 05-01-2010 CrysAlis171 .NET)
 (compiled Jan 5 2010,16:28:46)
;
_computing_data_reduction
;
 CrysAlisPro, Oxford Diffraction Ltd.,
 Version 1.171.33.55 (release 05-01-2010 CrysAlis171 .NET)
 (compiled Jan 5 2010,16:28:46)
;
_computing_molecular_graphics
;
 OLEX2: a complete structure solution, refinement and analysis program.
 Dolomanov et al., J. Appl. Cryst. (2009). 42, 339-341
;
_computing_publication_material
;
 OLEX2: a complete structure solution, refinement and analysis program.
 Dolomanov et al., J. Appl. Cryst. (2009). 42, 339-341
;
_computing_structure_refinement 'SHELXL-97 (Sheldrick, 1997)'
_computing_structure_solution 'SHELXS-97 (Sheldrick, 1990)'
_diffrn_ambient_temperature 150.0
_diffrn_detector_area_resol_mean 16.2705
_diffrn_measured_fraction_theta_full 0.998
_diffrn_measured_fraction_theta_max 0.836
_diffrn_measurement_details
;
 1 omega 18.00 70.00 1.0000 22.0000
 omega____ theta____ kappa____ phi______ frames
 - 17.8225 -117.0000 -103.0000 52
 2 omega -29.00 45.00 1.0000 22.0000
 omega____ theta____ kappa____ phi______ frames
 - -19.5412 37.0000 150.0000 74
 3 omega -91.00 30.00 1.0000 22.0000
 omega____ theta____ kappa____ phi______ frames
 - -19.5412 0.0000 -60.0000 121
;
_diffrn_measurement_device_type 'Xcalibur, Eos, Gemini ultra'
_diffrn_measurement_method '\w scans'
_diffrn_orient_matrix_UB_11 0.0558614
_diffrn_orient_matrix_UB_12 0.0209012
_diffrn_orient_matrix_UB_13 -0.0156765
_diffrn_orient_matrix_UB_21 0.0402536
_diffrn_orient_matrix_UB_22 0.0034747
_diffrn_orient_matrix_UB_23 0.0270829
_diffrn_orient_matrix_UB_31 0.0255342
_diffrn_orient_matrix_UB_32 -0.0509944
_diffrn_orient_matrix_UB_33 -0.0045955
_diffrn_radiation_monochromator graphite
_diffrn_radiation_source 'fine-focus sealed tube'
_diffrn_radiation_type 'Mo K\a'
_diffrn_radiation_wavelength 0.7107
_diffrn_reflns_av_R_equivalents 0.0284
_diffrn_reflns_av_sigmaI/netI 0.0512
_diffrn_reflns_limit_h_max 8
_diffrn_reflns_limit_h_min -13
_diffrn_reflns_limit_k_max 10
_diffrn_reflns_limit_k_min -16
_diffrn_reflns_limit_l_max 30
_diffrn_reflns_limit_l_min -24
_diffrn_reflns_number 13710
_diffrn_reflns_theta_full 25.05
_diffrn_reflns_theta_max 29.53
_diffrn_reflns_theta_min 3.15
_exptl_absorpt_coefficient_mu 1.115
_exptl_absorpt_correction_T_max 1.0
_exptl_absorpt_correction_T_min 0.98937
_exptl_absorpt_correction_type multi-scan
_exptl_absorpt_process_details
;
 CrysAlisPro, Oxford Diffraction Ltd.,
 Version 1.171.33.55 (release 05-01-2010 CrysAlis171 .NET)
 (compiled Jan 5 2010,16:28:46)
 Empirical absorption correction using spherical harmonics,
 implemented in SCALE3 ABSPACK scaling algorithm.
;
_exptl_crystal_colour_primary orange
_exptl_crystal_density_diffrn 1.771
_exptl_crystal_density_method 'not measured'
_exptl_crystal_description needle
_exptl_crystal_F_000 1524
_exptl_crystal_size_max 0.09
_exptl_crystal_size_mid 0.07
_exptl_crystal_size_min 0.02
_refine_diff_density_max 0.521
_refine_diff_density_min -0.633
_refine_diff_density_rms 0.085
_refine_ls_extinction_method none
_refine_ls_goodness_of_fit_ref 0.916
_refine_ls_hydrogen_treatment constr
_refine_ls_matrix_type full
_refine_ls_number_parameters 348
_refine_ls_number_reflns 6494
_refine_ls_number_restraints 0
_refine_ls_restrained_S_all 0.916
_refine_ls_R_factor_all 0.0455
_refine_ls_R_factor_gt 0.0286
_refine_ls_shift/su_max 0.004
_refine_ls_shift/su_mean 0.000
_refine_ls_structure_factor_coef Fsqd
_refine_ls_weighting_details
;
calc w=1/[\s^2^(Fo^2^)+(0.0288P)^2^+0.0000P] where P=(Fo^2^+2Fc^2^)/3
;
_refine_ls_weighting_scheme calc
_refine_ls_wR_factor_gt 0.0601
_refine_ls_wR_factor_ref 0.0627
_reflns_number_gt 4732
_reflns_number_total 6494
_reflns_threshold_expression >2sigma(I)
_cod_data_source_file om100579e_si_001.cif
_cod_data_source_block FMRHPTASO
_cod_depositor_comments
;
The following automatic conversions were performed:

'_symmetry_cell_setting' value 'Monoclinic' changed to 'monoclinic'
according to /home/saulius/struct/CIF-dictionaries/cif_core.dic
dictionary named 'cif_core.dic' version 2.4.1 from 2010-06-29.

Automatic conversion script
Id: cif_fix_values 1715 2011-07-08 13:25:40Z adriana 
;
_cod_original_cell_volume 2784.70(12)
_cod_database_code 4066698

loop_
_symmetry_equiv_pos_as_xyz
'-x, -y, -z'
'x, y, z'
'-x+1/2, y+1/2, -z+1/2'
'x-1/2, -y-1/2, z-1/2'

loop_
_atom_site_label
_atom_site_type_symbol
_atom_site_fract_x
_atom_site_fract_y
_atom_site_fract_z
_atom_site_U_iso_or_equiv
_atom_site_adp_type
_atom_site_occupancy
_atom_site_symmetry_multiplicity
_atom_site_calc_flag
_atom_site_refinement_flags
Rh1 Rh 0.42191(2) 0.746031(13) 0.156050(8) 0.01153(5) Uani 1 1 d .
P1 P 0.58566(7) 0.73491(5) 0.08511(3) 0.01429(14) Uani 1 1 d .
Cl1 Cl 0.46777(7) 0.56332(4) 0.16813(3) 0.02002(14) Uani 1 1 d .
S2 S 0.62238(8) 0.85933(5) 0.37324(3) 0.02155(15) Uani 1 1 d .
P2 P 0.57104(7) 0.76730(4) 0.23728(3) 0.01410(14) Uani 1 1 d .
S1 S 0.64131(7) 0.75865(5) -0.05778(3) 0.02112(14) Uani 1 1 d .
N5 N 0.8082(2) 0.72007(15) 0.30366(9) 0.0188(5) Uani 1 1 d .
C7 C 0.6321(3) 0.89897(18) 0.25945(11) 0.0185(6) Uani 1 1 d .
H7B H 0.6894 0.9276 0.2278 0.022 Uiso 1 1 calc R
H7A H 0.5511 0.9453 0.2633 0.022 Uiso 1 1 calc R
C8 C 0.4985(3) 0.71746(19) 0.30661(10) 0.0173(5) Uani 1 1 d .
H8B H 0.4094 0.7529 0.3131 0.021 Uiso 1 1 calc R
H8A H 0.4796 0.6420 0.3021 0.021 Uiso 1 1 calc R
C2 C 0.5190(3) 0.65080(19) 0.02307(11) 0.0198(6) Uani 1 1 d .
H2A H 0.5021 0.5800 0.0386 0.024 Uiso 1 1 calc R
H2B H 0.4294 0.6789 0.0073 0.024 Uiso 1 1 calc R
N2 N 0.6164(2) 0.64410(15) -0.02606(9) 0.0209(5) Uani 1 1 d .
H2 H 0.5782 0.5995 -0.0549 0.025 Uiso 1 1 calc R
N3 N 0.8272(2) 0.66467(16) 0.03867(9) 0.0219(5) Uani 1 1 d .
C10 C 0.8415(3) 0.83008(18) 0.31285(12) 0.0212(6) Uani 1 1 d .
H10A H 0.8968 0.8547 0.2795 0.025 Uiso 1 1 calc R
H10B H 0.8992 0.8375 0.3501 0.025 Uiso 1 1 calc R
O3 O 0.4930(2) 0.91313(13) 0.36991(8) 0.0278(5) Uani 1 1 d .
C11 C 0.2107(3) 0.72548(18) 0.11542(11) 0.0179(5) Uani 1 1 d .
N1 N 0.7294(2) 0.82595(15) -0.00584(9) 0.0200(5) Uani 1 1 d .
C1 C 0.6440(3) 0.85261(18) 0.04565(11) 0.0187(6) Uani 1 1 d .
H1A H 0.5621 0.8931 0.0313 0.022 Uiso 1 1 calc R
H1B H 0.6990 0.8970 0.0739 0.022 Uiso 1 1 calc R
C18 C 0.3447(3) 0.99721(18) 0.13992(12) 0.0291(7) Uani 1 1 d .
H18C H 0.3950 1.0165 0.1771 0.044 Uiso 1 1 calc R
H18B H 0.2640 1.0428 0.1338 0.044 Uiso 1 1 calc R
H18A H 0.4058 1.0049 0.1064 0.044 Uiso 1 1 calc R
C13 C 0.2976(3) 0.88655(17) 0.14373(11) 0.0173(5) Uani 1 1 d .
N4 N 0.5933(2) 0.73400(15) 0.35989(9) 0.0195(5) Uani 1 1 d .
C6 C 0.7402(3) 0.70094(19) 0.24478(11) 0.0184(5) Uani 1 1 d .
H6A H 0.7267 0.6251 0.2391 0.022 Uiso 1 1 calc R
H6B H 0.8007 0.7262 0.2133 0.022 Uiso 1 1 calc R
C20 C 0.1371(3) 0.6579(2) 0.21831(13) 0.0282(7) Uani 1 1 d .
H20B H 0.0364 0.6676 0.2168 0.042 Uiso 1 1 calc R
H20C H 0.1732 0.6668 0.2594 0.042 Uiso 1 1 calc R
H20A H 0.1590 0.5876 0.2045 0.042 Uiso 1 1 calc R
O2 O 0.7293(2) 0.74340(13) -0.10606(8) 0.0301(5) Uani 1 1 d .
C9 C 0.7298(3) 0.67905(19) 0.35198(11) 0.0213(6) Uani 1 1 d .
H9B H 0.7866 0.6847 0.3895 0.026 Uiso 1 1 calc R
H9A H 0.7115 0.6042 0.3446 0.026 Uiso 1 1 calc R
C12 C 0.2637(3) 0.82019(18) 0.09348(11) 0.0178(6) Uani 1 1 d .
C19 C 0.2346(3) 0.8858(2) 0.25559(11) 0.0241(6) Uani 1 1 d .
H19B H 0.1584 0.9362 0.2531 0.036 Uiso 1 1 calc R
H19C H 0.3208 0.9217 0.2676 0.036 Uiso 1 1 calc R
H19A H 0.2146 0.8323 0.2851 0.036 Uiso 1 1 calc R
C3 C 0.7576(3) 0.67268(19) 0.09539(11) 0.0195(6) Uani 1 1 d .
H3B H 0.8157 0.7141 0.1240 0.023 Uiso 1 1 calc R
H3A H 0.7465 0.6022 0.1124 0.023 Uiso 1 1 calc R
C17 C 0.2640(3) 0.8530(2) 0.02961(11) 0.0271(7) Uani 1 1 d .
H17A H 0.2581 0.7912 0.0040 0.041 Uiso 1 1 calc R
H17C H 0.3497 0.8909 0.0224 0.041 Uiso 1 1 calc R
H17B H 0.1843 0.8983 0.0206 0.041 Uiso 1 1 calc R
C5 C 0.7549(3) 0.59966(19) -0.00478(12) 0.0241(6) Uani 1 1 d .
H5A H 0.7400 0.5302 0.0129 0.029 Uiso 1 1 calc R
H5B H 0.8136 0.5904 -0.0395 0.029 Uiso 1 1 calc R
C14 C 0.2500(3) 0.83586(18) 0.19615(11) 0.0164(5) Uani 1 1 d .
C4 C 0.8574(3) 0.76661(19) 0.01403(12) 0.0239(6) Uani 1 1 d .
H4A H 0.9170 0.7577 -0.0204 0.029 Uiso 1 1 calc R
H4B H 0.9099 0.8080 0.0445 0.029 Uiso 1 1 calc R
C16 C 0.1640(3) 0.6319(2) 0.08051(13) 0.0284(7) Uani 1 1 d .
H16A H 0.2100 0.5698 0.0971 0.043 Uiso 1 1 calc R
H16C H 0.1878 0.6405 0.0388 0.043 Uiso 1 1 calc R
H16B H 0.0635 0.6242 0.0828 0.043 Uiso 1 1 calc R
Cl2 Cl 0.91190(8) 0.90811(5) 0.16029(3) 0.02758(16) Uani 1 1 d .
C15 C 0.2016(3) 0.73602(18) 0.17936(11) 0.0180(5) Uani 1 1 d .
O1 O 0.5097(2) 0.80722(14) -0.06655(8) 0.0274(5) Uani 1 1 d .
O4 O 0.7104(2) 0.86515(14) 0.42578(8) 0.0300(5) Uani 1 1 d .
N6 N 0.7147(2) 0.89819(15) 0.31684(9) 0.0193(5) Uani 1 1 d .
O10 O -0.0102(3) 0.9566(2) -0.05739(14) 0.0853(10) Uani 1 1 d .

loop_
_atom_site_aniso_label
_atom_site_aniso_U_11
_atom_site_aniso_U_22
_atom_site_aniso_U_33
_atom_site_aniso_U_23
_atom_site_aniso_U_13
_atom_site_aniso_U_12
Rh1 0.01075(9) 0.01290(9) 0.01090(9) 0.00014(7) 0.00008(6) 0.00136(8)
P1 0.0132(3) 0.0171(3) 0.0126(3) -0.0005(2) 0.0007(2) 0.0006(3)
Cl1 0.0207(4) 0.0137(3) 0.0258(3) 0.0030(2) 0.0027(3) 0.0013(3)
S2 0.0261(4) 0.0245(3) 0.0140(3) -0.0048(3) 0.0006(3) -0.0024(3)
P2 0.0132(3) 0.0168(3) 0.0122(3) -0.0011(2) -0.0009(2) 0.0001(3)
S1 0.0220(4) 0.0275(3) 0.0139(3) 0.0015(3) 0.0021(3) -0.0023(3)
N5 0.0170(12) 0.0246(11) 0.0143(11) 0.0000(8) -0.0042(9) -0.0003(9)
C7 0.0201(15) 0.0192(12) 0.0161(13) 0.0012(10) -0.0007(11) -0.0009(11)
C8 0.0158(14) 0.0206(12) 0.0154(13) 0.0003(9) -0.0004(10) -0.0020(11)
C2 0.0201(15) 0.0237(13) 0.0157(13) -0.0023(10) 0.0012(11) -0.0033(12)
N2 0.0275(14) 0.0216(11) 0.0138(11) -0.0062(8) 0.0019(10) -0.0046(10)
N3 0.0196(13) 0.0268(12) 0.0196(12) -0.0032(9) 0.0034(10) 0.0054(10)
C10 0.0173(15) 0.0274(14) 0.0185(14) -0.0004(10) -0.0027(11) -0.0033(12)
O3 0.0290(12) 0.0309(10) 0.0237(10) -0.0068(8) 0.0052(9) 0.0053(9)
C11 0.0104(13) 0.0223(13) 0.0207(13) -0.0044(10) -0.0034(10) 0.0041(11)
N1 0.0194(13) 0.0230(11) 0.0180(11) -0.0002(9) 0.0041(10) -0.0032(10)
C1 0.0199(15) 0.0187(12) 0.0178(13) -0.0013(10) 0.0037(11) -0.0002(11)
C18 0.038(2) 0.0174(13) 0.0321(16) 0.0033(11) 0.0034(14) 0.0028(13)
C13 0.0167(14) 0.0157(12) 0.0195(13) 0.0009(10) 0.0009(11) 0.0078(11)
N4 0.0223(13) 0.0225(11) 0.0136(10) -0.0002(8) -0.0013(9) -0.0016(10)
C6 0.0155(14) 0.0238(13) 0.0157(13) -0.0027(10) -0.0029(11) 0.0034(11)
C20 0.0214(17) 0.0285(14) 0.0354(17) 0.0050(12) 0.0100(14) 0.0003(13)
O2 0.0351(12) 0.0392(11) 0.0165(9) -0.0002(8) 0.0074(8) -0.0048(10)
C9 0.0233(16) 0.0234(13) 0.0164(13) 0.0025(10) -0.0068(12) 0.0010(12)
C12 0.0144(14) 0.0213(12) 0.0176(13) 0.0006(10) -0.0013(11) 0.0102(11)
C19 0.0223(16) 0.0296(14) 0.0208(14) -0.0055(11) 0.0042(12) 0.0073(13)
C3 0.0159(15) 0.0234(13) 0.0192(14) -0.0005(10) 0.0006(11) 0.0054(11)
C17 0.0295(18) 0.0316(14) 0.0199(14) 0.0047(11) -0.0016(13) 0.0112(13)
C5 0.0288(17) 0.0211(13) 0.0228(14) -0.0035(11) 0.0057(12) 0.0069(13)
C14 0.0117(14) 0.0181(12) 0.0194(13) 0.0008(10) 0.0011(11) 0.0057(11)
C4 0.0159(14) 0.0319(15) 0.0242(14) -0.0046(11) 0.0052(11) -0.0030(12)
C16 0.0170(16) 0.0323(15) 0.0352(17) -0.0091(12) -0.0075(13) -0.0008(13)
Cl2 0.0259(4) 0.0313(3) 0.0253(4) 0.0003(3) -0.0007(3) -0.0023(3)
C15 0.0104(12) 0.0203(13) 0.0235(13) 0.0041(10) 0.0029(10) 0.0045(11)
O1 0.0250(12) 0.0382(11) 0.0187(10) 0.0068(8) -0.0023(9) 0.0024(9)
O4 0.0395(14) 0.0360(10) 0.0140(10) -0.0073(8) -0.0040(9) -0.0058(10)
N6 0.0199(13) 0.0211(10) 0.0168(11) -0.0020(9) 0.0004(9) -0.0038(10)
O10 0.086(3) 0.0760(19) 0.095(2) 0.0267(16) 0.023(2) 0.0105(18)

loop_
_atom_type_symbol
_atom_type_description
_atom_type_scat_dispersion_real
_atom_type_scat_dispersion_imag
_atom_type_scat_source
Rh Rh -1.1178 0.9187 'International Tables Vol C Tables 4.2.6.8 and 6.1.1.4'
O O 0.0106 0.0060 'International Tables Vol C Tables 4.2.6.8 and 6.1.1.4'
N N 0.0061 0.0033 'International Tables Vol C Tables 4.2.6.8 and 6.1.1.4'
S S 0.1246 0.1234 'International Tables Vol C Tables 4.2.6.8 and 6.1.1.4'
C C 0.0033 0.0016 'International Tables Vol C Tables 4.2.6.8 and 6.1.1.4'
H H 0.0000 0.0000 'International Tables Vol C Tables 4.2.6.8 and 6.1.1.4'
P P 0.1023 0.0942 'International Tables Vol C Tables 4.2.6.8 and 6.1.1.4'
Cl Cl 0.1484 0.1585 'International Tables Vol C Tables 4.2.6.8 and 6.1.1.4'

loop_
_geom_angle_atom_site_label_1
_geom_angle_atom_site_label_2
_geom_angle_atom_site_label_3
_geom_angle
P1 Rh1 Cl1 83.58(2)
P1 C2 H2A 109.1
P1 C2 H2B 109.1
P1 C1 H1A 109.2
P1 C1 H1B 109.2
P1 C3 H3B 109.4
P1 C3 H3A 109.4
P2 Rh1 P1 97.49(2)
P2 Rh1 Cl1 85.38(2)
P2 C7 H7B 109.1
P2 C7 H7A 109.1
P2 C8 H8B 109.1
P2 C8 H8A 109.1
P2 C6 H6A 109.3
P2 C6 H6B 109.3
S1 N2 H2 108.0
N5 C10 H10A 108.9
N5 C10 H10B 108.9
N5 C10 N6 113.2(2)
N5 C6 P2 111.47(17)
N5 C6 H6A 109.3
N5 C6 H6B 109.3
N5 C9 N4 113.83(19)
N5 C9 H9B 108.8
N5 C9 H9A 108.8
C7 P2 Rh1 120.35(8)
C7 N6 S2 112.16(18)
C7 N6 C10 111.12(19)
H7B C7 H7A 107.9
C8 P2 Rh1 112.39(8)
C8 P2 C7 102.56(11)
C8 N4 S2 112.14(15)
C8 N4 C9 110.45(19)
H8B C8 H8A 107.8
C2 P1 Rh1 109.19(9)
C2 N2 S1 112.12(16)
C2 N2 H2 108.0
C2 N2 C5 111.56(19)
H2A C2 H2B 107.9
N2 S1 N1 103.88(10)
N2 C2 P1 112.37(17)
N2 C2 H2A 109.1
N2 C2 H2B 109.1
N2 C5 H5A 109.0
N2 C5 H5B 109.0
N3 C3 P1 111.31(17)
N3 C3 H3B 109.4
N3 C3 H3A 109.4
N3 C5 N2 113.13(19)
N3 C5 H5A 109.0
N3 C5 H5B 109.0
N3 C4 N1 113.1(2)
N3 C4 H4A 109.0
N3 C4 H4B 109.0
C10 N5 C6 112.05(19)
C10 N6 S2 109.56(16)
H10A C10 H10B 107.8
O3 S2 N4 108.57(12)
O3 S2 N6 108.22(11)
C11 Rh1 P1 110.89(7)
C11 Rh1 Cl1 95.32(6)
C11 Rh1 P2 151.53(7)
C11 Rh1 C12 37.00(9)
C11 Rh1 C14 62.69(9)
C11 C12 Rh1 70.44(13)
C11 C12 C13 108.0(2)
C11 C12 C17 126.2(2)
C11 C16 H16A 109.5
C11 C16 H16C 109.5
C11 C16 H16B 109.5
C11 C15 Rh1 70.94(14)
C11 C15 C20 124.4(2)
N1 C1 P1 111.94(15)
N1 C1 H1A 109.2
N1 C1 H1B 109.2
N1 C4 H4A 109.0
N1 C4 H4B 109.0
C1 P1 Rh1 120.90(8)
C1 P1 C2 102.65(11)
C1 N1 S1 112.41(17)
C1 N1 C4 111.20(19)
H1A C1 H1B 107.9
C18 C13 Rh1 128.8(2)
H18C C18 H18B 109.5
H18C C18 H18A 109.5
H18B C18 H18A 109.5
C13 Rh1 P1 110.83(7)
C13 Rh1 Cl1 157.18(7)
C13 Rh1 P2 109.12(7)
C13 Rh1 C11 63.44(9)
C13 Rh1 C12 37.97(9)
C13 Rh1 C14 37.91(9)
C13 Rh1 C15 63.14(9)
C13 C18 H18C 109.5
C13 C18 H18B 109.5
C13 C18 H18A 109.5
C13 C12 Rh1 68.52(13)
C13 C12 C17 125.1(2)
C13 C14 Rh1 68.67(14)
C13 C14 C19 125.8(2)
N4 C8 P2 112.61(17)
N4 C8 H8B 109.1
N4 C8 H8A 109.1
N4 C9 H9B 108.8
N4 C9 H9A 108.8
C6 P2 Rh1 122.89(8)
C6 P2 C7 97.22(12)
C6 P2 C8 97.39(12)
H6A C6 H6B 108.0
C20 C15 Rh1 127.50(18)
H20B C20 H20C 109.5
H20B C20 H20A 109.5
H20C C20 H20A 109.5
O2 S1 N2 107.96(11)
O2 S1 N1 107.61(12)
O2 S1 O1 121.02(11)
C9 N5 C10 111.4(2)
C9 N5 C6 112.6(2)
C9 N4 S2 109.38(16)
H9B C9 H9A 107.7
C12 Rh1 P1 93.63(7)
C12 Rh1 Cl1 127.08(6)
C12 Rh1 P2 146.76(6)
C12 C11 Rh1 72.57(14)
C12 C11 C16 127.9(2)
C12 C11 C15 107.6(2)
C12 C13 Rh1 73.51(13)
C12 C13 C18 125.2(2)
C12 C17 H17A 109.5
C12 C17 H17C 109.5
C12 C17 H17B 109.5
C19 C14 Rh1 133.03(18)
H19B C19 H19C 109.5
H19B C19 H19A 109.5
H19C C19 H19A 109.5
C3 P1 Rh1 125.58(8)
C3 P1 C2 97.16(12)
C3 P1 C1 97.03(12)
H3B C3 H3A 108.0
C17 C12 Rh1 133.8(2)
H17A C17 H17C 109.5
H17A C17 H17B 109.5
H17C C17 H17B 109.5
C5 N2 S1 109.15(17)
C5 N2 H2 108.0
C5 N3 C3 113.6(2)
C5 N3 C4 111.2(2)
H5A C5 H5B 107.8
C14 Rh1 P1 148.68(6)
C14 Rh1 Cl1 126.43(6)
C14 Rh1 P2 94.09(7)
C14 Rh1 C12 62.37(9)
C14 C13 Rh1 73.42(13)
C14 C13 C18 125.8(2)
C14 C13 C12 107.7(2)
C14 C19 H19B 109.5
C14 C19 H19C 109.5
C14 C19 H19A 109.5
C14 C15 Rh1 72.50(15)
C14 C15 C11 108.5(2)
C14 C15 C20 126.8(2)
C4 N3 C3 111.90(19)
C4 N1 S1 109.68(16)
H4A C4 H4B 107.8
C16 C11 Rh1 124.39(17)
H16A C16 H16C 109.5
H16A C16 H16B 109.5
H16C C16 H16B 109.5
C15 Rh1 P1 148.91(7)
C15 Rh1 Cl1 95.24(6)
C15 Rh1 P2 113.42(7)
C15 Rh1 C11 38.12(9)
C15 Rh1 C12 62.38(9)
C15 Rh1 C14 36.88(8)
C15 C11 Rh1 70.94(14)
C15 C11 C16 124.5(2)
C15 C20 H20B 109.5
C15 C20 H20C 109.5
C15 C20 H20A 109.5
C15 C14 Rh1 70.62(14)
C15 C14 C13 107.8(2)
C15 C14 C19 125.8(2)
O1 S1 N2 107.68(12)
O1 S1 N1 107.41(11)
O4 S2 O3 120.57(12)
O4 S2 N4 106.90(11)
O4 S2 N6 107.14(12)
N6 S2 N4 104.29(10)
N6 C7 P2 112.36(15)
N6 C7 H7B 109.1
N6 C7 H7A 109.1
N6 C10 H10A 108.9
N6 C10 H10B 108.9

loop_
_geom_bond_atom_site_label_1
_geom_bond_atom_site_label_2
_geom_bond_distance
Rh1 P1 2.2957(7)
Rh1 Cl1 2.4010(6)
Rh1 P2 2.2942(6)
Rh1 C11 2.218(3)
Rh1 C13 2.179(2)
Rh1 C12 2.245(2)
Rh1 C14 2.242(2)
Rh1 C15 2.218(2)
P1 C2 1.857(2)
P1 C1 1.852(2)
P1 C3 1.850(3)
S2 O3 1.428(2)
S2 N4 1.659(2)
S2 O4 1.4276(19)
S2 N6 1.656(2)
P2 C7 1.852(2)
P2 C8 1.848(2)
P2 C6 1.845(3)
S1 N2 1.656(2)
S1 N1 1.658(2)
S1 O2 1.419(2)
S1 O1 1.423(2)
N5 C10 1.462(3)
N5 C6 1.473(3)
N5 C9 1.448(3)
C7 H7B 0.9900
C7 H7A 0.9900
C7 N6 1.488(3)
C8 H8B 0.9900
C8 H8A 0.9900
C8 N4 1.492(3)
C2 H2A 0.9900
C2 H2B 0.9900
C2 N2 1.482(3)
N2 H2 0.9300
N2 C5 1.514(3)
N3 C3 1.468(3)
N3 C5 1.443(3)
N3 C4 1.455(3)
C10 H10A 0.9900
C10 H10B 0.9900
C10 N6 1.511(3)
C11 C12 1.416(3)
C11 C16 1.494(3)
C11 C15 1.448(3)
N1 C1 1.488(3)
N1 C4 1.505(3)
C1 H1A 0.9900
C1 H1B 0.9900
C18 H18C 0.9800
C18 H18B 0.9800
C18 H18A 0.9800
C18 C13 1.496(3)
C13 C12 1.441(3)
C13 C14 1.437(3)
N4 C9 1.513(3)
C6 H6A 0.9900
C6 H6B 0.9900
C20 H20B 0.9800
C20 H20C 0.9800
C20 H20A 0.9800
C20 C15 1.485(3)
C9 H9B 0.9900
C9 H9A 0.9900
C12 C17 1.495(3)
C19 H19B 0.9800
C19 H19C 0.9800
C19 H19A 0.9800
C19 C14 1.494(3)
C3 H3B 0.9900
C3 H3A 0.9900
C17 H17A 0.9800
C17 H17C 0.9800
C17 H17B 0.9800
C5 H5A 0.9900
C5 H5B 0.9900
C14 C15 1.411(3)
C4 H4A 0.9900
C4 H4B 0.9900
C16 H16A 0.9800
C16 H16C 0.9800
C16 H16B 0.9800
